data_7200396
loop_
_publ_author_name
'Guha, Samit'
'Drew, Michael G. B.'
'Banerjee, Arindam'

_publ_section_title
;
 Solvent-induced dynamic single-crystal-to-single-crystal
 transformation of a synthetic peptide-based cyclic compound
;
_journal_issue 5
_journal_name_full CrystEngComm
_journal_page_first 756
_journal_paper_doi 10.1039/b814454k
_journal_volume 11
_journal_year 2009
_chemical_formula_sum 'C24 H38 N4 O8 S2'
_chemical_formula_weight 574.70
_chemical_name_systematic
;
?
;
_space_group_IT_number 5
_symmetry_cell_setting monoclinic
_symmetry_space_group_name_Hall 'I 2y'
_symmetry_space_group_name_H-M 'I 1 2 1'
_atom_sites_solution_hydrogens geom
_atom_sites_solution_primary direct
_atom_sites_solution_secondary difmap
_audit_creation_method SHELXL-97
_cell_angle_alpha 90.00
_cell_angle_beta 111.12(2)
_cell_angle_gamma 90.00
_cell_formula_units_Z 4
_cell_length_a 24.866(5)
_cell_length_b 5.1362(8)
_cell_length_c 24.893(5)
_cell_measurement_reflns_used 9526
_cell_measurement_temperature 100(2)
_cell_measurement_theta_max 30.09
_cell_measurement_theta_min 2.46
_cell_volume 2965.7(10)
_computing_cell_refinement 'Crysalis, Oxford Diffraction'
_computing_data_collection 'Crysalis, Oxford Diffraction'
_computing_data_reduction 'Crysalis, Oxford Diffraction'
_computing_molecular_graphics PLATON(Spek,2004)
_computing_structure_refinement 'SHELXL-97 (Sheldrick, 1997)'
_computing_structure_solution 'SHELXS-97 (Sheldrick, 1997)'
_diffrn_ambient_temperature 100(2)
_diffrn_measured_fraction_theta_full 0.957
_diffrn_measured_fraction_theta_max 0.957
_diffrn_measurement_device 'Oxford Diffaction X-Calibur System'
_diffrn_measurement_method '321 frames, counting time 10 s.'
_diffrn_radiation_monochromator graphite
_diffrn_radiation_source 'fine-focus sealed tube'
_diffrn_radiation_type MoK\a
_diffrn_radiation_wavelength 0.71073
_diffrn_reflns_av_R_equivalents 0.0436
_diffrn_reflns_av_sigmaI/netI 0.3481
_diffrn_reflns_limit_h_max 27
_diffrn_reflns_limit_h_min -34
_diffrn_reflns_limit_k_max 7
_diffrn_reflns_limit_k_min -7
_diffrn_reflns_limit_l_max 35
_diffrn_reflns_limit_l_min -14
_diffrn_reflns_number 9526
_diffrn_reflns_theta_full 30.09
_diffrn_reflns_theta_max 30.09
_diffrn_reflns_theta_min 2.46
_diffrn_standards_decay_% n/a
_diffrn_standards_interval_count n/a
_diffrn_standards_interval_time n/a
_diffrn_standards_number n/a
_exptl_absorpt_coefficient_mu 0.230
_exptl_absorpt_correction_type none
_exptl_crystal_colour white
_exptl_crystal_density_diffrn 1.287
_exptl_crystal_density_method 'not measured'
_exptl_crystal_description needle
_exptl_crystal_F_000 1224
_exptl_crystal_size_max 0.30
_exptl_crystal_size_mid 0.05
_exptl_crystal_size_min 0.05
_refine_diff_density_max 0.615
_refine_diff_density_min -0.434
_refine_diff_density_rms 0.078
_refine_ls_abs_structure_details 'Flack H D (1983), Acta Cryst. A39, 876-881'
_refine_ls_abs_structure_Flack 0.22(10)
_refine_ls_extinction_method none
_refine_ls_goodness_of_fit_ref 0.951
_refine_ls_hydrogen_treatment constr
_refine_ls_matrix_type full
_refine_ls_number_parameters 349
_refine_ls_number_reflns 7462
_refine_ls_number_restraints 25
_refine_ls_restrained_S_all 0.951
_refine_ls_R_factor_all 0.1186
_refine_ls_R_factor_gt 0.0701
_refine_ls_shift/su_max 0.003
_refine_ls_shift/su_mean 0.000
_refine_ls_structure_factor_coef Fsqd
_refine_ls_weighting_details
;
w=1/[\s^2^(Fo^2^)+(0.0249P)^2^+0.0000P] where P=(Fo^2^+2Fc^2^)/3
;
_refine_ls_weighting_scheme calc
_refine_ls_wR_factor_gt 0.1128
_refine_ls_wR_factor_ref 0.1187
_reflns_number_gt 3402
_reflns_number_total 7462
_reflns_threshold_expression >2sigma(I)
_cod_data_source_file b814454k.txt
_cod_data_source_block 1
_cod_original_cell_volume 2965.7(9)
_cod_original_sg_symbol_H-M I2
_cod_database_code 7200396

loop_
_symmetry_equiv_pos_as_xyz
'x, y, z'
'-x, y, -z'
'x+1/2, y+1/2, z+1/2'
'-x+1/2, y+1/2, -z+1/2'

loop_
_atom_site_label
_atom_site_type_symbol
_atom_site_fract_x
_atom_site_fract_y
_atom_site_fract_z
_atom_site_U_iso_or_equiv
_atom_site_adp_type
_atom_site_occupancy
_atom_site_symmetry_multiplicity
_atom_site_calc_flag
_atom_site_refinement_flags
_atom_site_disorder_assembly
_atom_site_disorder_group
S1 S 0.48002(5) 0.2835(3) 0.40379(5) 0.0226(3) Uani 1 1 d . . .
C2 C 0.54643(18) 0.3999(9) 0.45504(17) 0.0164(11) Uani 1 1 d U . .
H2A H 0.5383 0.4782 0.4868 0.020 Uiso 1 1 calc R . .
H2B H 0.5713 0.2512 0.4703 0.020 Uiso 1 1 calc R . .
C3 C 0.57946(17) 0.5952(10) 0.43364(17) 0.0169(10) Uani 1 1 d . . .
H3 H 0.5547 0.7465 0.4183 0.020 Uiso 1 1 calc R . .
C31 C 0.6317(2) 0.6825(12) 0.4877(2) 0.0284(15) Uani 1 1 d . . .
O32 O 0.67778(17) 0.5939(9) 0.50091(15) 0.0458(11) Uani 1 1 d . . .
O33 O 0.61637(13) 0.8751(7) 0.51537(13) 0.0225(8) Uani 1 1 d . . .
C34 C 0.6621(2) 0.9757(11) 0.5663(2) 0.0322(15) Uani 1 1 d . . .
H34A H 0.6473 1.1152 0.5826 0.048 Uiso 1 1 calc R . .
H34B H 0.6932 1.0391 0.5557 0.048 Uiso 1 1 calc R . .
H34C H 0.6760 0.8389 0.5942 0.048 Uiso 1 1 calc R . .
N4 N 0.60087(16) 0.5022(8) 0.39032(15) 0.0183(10) Uani 1 1 d . . .
H4 H 0.6021 0.3376 0.3845 0.022 Uiso 1 1 calc R . .
C5 C 0.6184(2) 0.6659(12) 0.3600(2) 0.0256(13) Uani 1 1 d . . .
O5 O 0.61743(15) 0.9021(7) 0.36475(14) 0.0238(9) Uani 1 1 d . . .
C6 C 0.64810(18) 0.5382(9) 0.32107(17) 0.0114(10) Uani 1 1 d U . .
H6 H 0.6504 0.3493 0.3271 0.014 Uiso 1 1 calc R . .
C61 C 0.7097(2) 0.6514(17) 0.3370(2) 0.054(2) Uani 1 1 d . . .
H61 H 0.7086 0.8418 0.3343 0.065 Uiso 1 1 calc R . .
C62 C 0.7457(3) 0.5616(18) 0.3991(3) 0.095(3) Uani 1 1 d . . .
H62A H 0.7290 0.6306 0.4253 0.143 Uiso 1 1 calc R . .
H62B H 0.7845 0.6237 0.4095 0.143 Uiso 1 1 calc R . .
H62C H 0.7458 0.3749 0.4008 0.143 Uiso 1 1 calc R . .
C63 C 0.7370(3) 0.5391(18) 0.2987(3) 0.107(3) Uani 1 1 d . . .
H63D H 0.7766 0.5918 0.3115 0.160 Uiso 1 1 calc R . .
H63E H 0.7172 0.5996 0.2601 0.160 Uiso 1 1 calc R . .
H63F H 0.7348 0.3526 0.2996 0.160 Uiso 1 1 calc R . .
N7 N 0.61359(15) 0.5955(9) 0.26023(14) 0.0181(9) Uani 1 1 d . . .
H7 H 0.5999 0.7499 0.2514 0.022 Uiso 1 1 calc R . .
C8 C 0.6030(2) 0.4236(11) 0.2195(2) 0.0194(12) Uani 1 1 d . . .
O8 O 0.61198(15) 0.1892(7) 0.22981(13) 0.0304(10) Uani 1 1 d . . .
C9 C 0.5761(2) 0.5290(9) 0.15790(19) 0.0206(12) Uani 1 1 d . . .
C10 C 0.51139(18) 0.5717(9) 0.14433(17) 0.0100(9) Uani 1 1 d U . .
O10 O 0.49324(15) 0.8013(8) 0.14016(14) 0.0388(10) Uani 1 1 d . . .
N11 N 0.47959(14) 0.3670(7) 0.13931(14) 0.0098(8) Uani 1 1 d U . .
H11 H 0.4954 0.2155 0.1448 0.012 Uiso 1 1 calc R . .
C12 C 0.4160(2) 0.3897(10) 0.12420(18) 0.0233(12) Uani 1 1 d . . .
H12 H 0.4036 0.5623 0.1076 0.028 Uiso 1 1 calc R . .
C21 C 0.3820(2) 0.1861(10) 0.08176(18) 0.0248(13) Uani 1 1 d . . .
H21 H 0.3906 0.0159 0.1007 0.030 Uiso 1 1 calc R . .
C22 C 0.3993(2) 0.1778(12) 0.0285(2) 0.0415(16) Uani 1 1 d . . .
H22A H 0.3817 0.0300 0.0053 0.062 Uiso 1 1 calc R . .
H22B H 0.4405 0.1638 0.0405 0.062 Uiso 1 1 calc R . .
H22C H 0.3867 0.3344 0.0065 0.062 Uiso 1 1 calc R . .
C23 C 0.3176(2) 0.2403(12) 0.0661(2) 0.0410(16) Uani 1 1 d . . .
H23D H 0.2956 0.1081 0.0402 0.062 Uiso 1 1 calc R . .
H23E H 0.3084 0.4074 0.0478 0.062 Uiso 1 1 calc R . .
H23F H 0.3085 0.2392 0.1004 0.062 Uiso 1 1 calc R . .
C13 C 0.40684(19) 0.3717(10) 0.18279(18) 0.0164(11) Uani 1 1 d . . .
O13 O 0.40156(13) 0.1611(7) 0.20265(12) 0.0204(8) Uani 1 1 d . . .
N14 N 0.40087(14) 0.5918(8) 0.20568(13) 0.0153(9) Uani 1 1 d . . .
H14 H 0.4049 0.7330 0.1890 0.018 Uiso 1 1 calc R . .
C15 C 0.38787(17) 0.6136(10) 0.25735(16) 0.0136(9) Uani 1 1 d . . .
H15 H 0.3754 0.4414 0.2652 0.016 Uiso 1 1 calc R . .
C51 C 0.33957(19) 0.8002(12) 0.2511(2) 0.0212(11) Uani 1 1 d . . .
O52 O 0.33541(16) 0.9498(7) 0.28807(13) 0.0276(9) Uani 1 1 d . . .
O53 O 0.29656(14) 0.7779(8) 0.19893(14) 0.0314(9) Uani 1 1 d . . .
C54 C 0.2479(2) 0.9441(12) 0.1881(2) 0.0433(17) Uani 1 1 d . . .
H54A H 0.2214 0.9176 0.1494 0.065 Uiso 1 1 calc R . .
H54B H 0.2604 1.1223 0.1928 0.065 Uiso 1 1 calc R . .
H54C H 0.2291 0.9044 0.2147 0.065 Uiso 1 1 calc R . .
C16 C 0.4423(2) 0.6863(10) 0.30930(17) 0.0236(12) Uani 1 1 d . . .
H16A H 0.4503 0.8704 0.3077 0.028 Uiso 1 1 calc R . .
H16B H 0.4750 0.5896 0.3073 0.028 Uiso 1 1 calc R . .
C91 C 0.58738(19) 0.3806(9) 0.10750(17) 0.0148(10) Uani 1 1 d . . .
H91A H 0.6225 0.2784 0.1197 0.018 Uiso 1 1 calc R . .
H91B H 0.5547 0.2803 0.0829 0.018 Uiso 1 1 calc R . .
C92 C 0.5932(2) 0.6544(11) 0.08354(19) 0.0303(13) Uani 1 1 d . . .
H92C H 0.6260 0.6712 0.0713 0.036 Uiso 1 1 calc R . .
H92D H 0.5581 0.7166 0.0540 0.036 Uiso 1 1 calc R . .
C93 C 0.6034(2) 0.7632(11) 0.1419(2) 0.0305(13) Uani 1 1 d . . .
H93E H 0.5826 0.9237 0.1411 0.037 Uiso 1 1 calc R . .
H93F H 0.6439 0.7832 0.1652 0.037 Uiso 1 1 calc R . .
S17 S 0.43290(5) 0.6135(3) 0.37784(5) 0.0211(3) Uani 1 1 d . . .

loop_
_atom_site_aniso_label
_atom_site_aniso_U_11
_atom_site_aniso_U_22
_atom_site_aniso_U_33
_atom_site_aniso_U_23
_atom_site_aniso_U_13
_atom_site_aniso_U_12
S1 0.0202(7) 0.0206(8) 0.0238(7) 0.0000(6) 0.0043(6) -0.0012(7)
C2 0.0156(13) 0.0172(14) 0.0159(13) 0.0011(9) 0.0051(9) 0.0001(9)
C3 0.007(2) 0.017(3) 0.025(2) 0.003(3) 0.004(2) -0.001(2)
C31 0.012(3) 0.045(4) 0.028(3) -0.006(3) 0.008(3) -0.002(3)
O32 0.044(3) 0.045(3) 0.044(2) -0.003(2) 0.010(2) 0.001(3)
O33 0.0204(19) 0.023(2) 0.0176(18) 0.0041(16) -0.0005(16) 0.0071(17)
C34 0.031(3) 0.032(4) 0.030(3) -0.001(3) 0.007(3) 0.003(3)
N4 0.015(2) 0.017(3) 0.020(2) 0.0028(18) 0.0035(19) 0.0052(18)
C5 0.019(3) 0.035(4) 0.020(3) -0.005(3) 0.003(2) -0.007(3)
O5 0.025(2) 0.020(2) 0.025(2) -0.0049(17) 0.0080(17) -0.0047(19)
C6 0.0106(13) 0.0116(14) 0.0114(13) -0.0002(9) 0.0030(9) 0.0012(9)
C61 0.040(4) 0.094(6) 0.031(3) -0.004(4) 0.014(3) 0.021(4)
C62 0.067(5) 0.152(10) 0.061(5) -0.010(6) 0.016(4) 0.004(7)
C63 0.087(7) 0.122(10) 0.088(6) -0.008(6) 0.004(5) -0.003(7)
N7 0.015(2) 0.017(2) 0.020(2) 0.002(2) 0.0033(17) 0.008(2)
C8 0.013(3) 0.023(3) 0.021(3) 0.002(2) 0.006(2) 0.005(2)
O8 0.040(2) 0.023(2) 0.0235(19) 0.0020(17) 0.0058(18) 0.0050(19)
C9 0.025(3) 0.019(3) 0.015(2) -0.003(2) 0.004(2) -0.001(2)
C10 0.0088(12) 0.0094(13) 0.0104(12) 0.0003(9) 0.0017(9) -0.0002(9)
O10 0.039(2) 0.034(3) 0.040(2) -0.001(2) 0.0089(19) 0.001(2)
N11 0.0076(11) 0.0097(12) 0.0106(11) 0.0003(9) 0.0014(9) 0.0004(9)
C12 0.030(3) 0.024(3) 0.021(3) 0.002(2) 0.015(3) 0.003(3)
C21 0.032(3) 0.027(4) 0.012(2) -0.005(2) 0.004(2) -0.001(3)
C22 0.038(3) 0.048(4) 0.035(3) -0.008(3) 0.010(3) -0.005(3)
C23 0.031(4) 0.040(4) 0.042(3) -0.008(3) 0.001(3) -0.009(3)
C13 0.009(2) 0.019(3) 0.017(3) -0.005(2) 0.000(2) -0.003(2)
O13 0.0164(18) 0.017(2) 0.0245(17) 0.0004(17) 0.0041(15) -0.0020(17)
N14 0.019(2) 0.012(2) 0.0119(18) 0.0059(19) 0.0011(17) 0.004(2)
C15 0.011(2) 0.016(3) 0.011(2) 0.002(2) 0.0007(18) 0.000(2)
C51 0.013(2) 0.028(3) 0.022(3) 0.006(3) 0.007(2) -0.002(3)
O52 0.034(2) 0.025(2) 0.0219(19) -0.0050(17) 0.0084(18) -0.0023(17)
O53 0.0231(19) 0.037(3) 0.0311(19) -0.001(2) 0.0058(17) 0.001(2)
C54 0.029(3) 0.053(5) 0.045(4) 0.001(3) 0.010(3) 0.007(3)
C16 0.026(3) 0.023(3) 0.023(3) 0.003(2) 0.011(2) 0.005(2)
C91 0.008(2) 0.016(3) 0.018(2) 0.002(2) 0.002(2) 0.003(2)
C92 0.048(4) 0.020(3) 0.023(3) 0.000(3) 0.013(3) -0.006(3)
C93 0.031(3) 0.028(3) 0.031(3) 0.009(3) 0.009(3) 0.005(3)
S17 0.0163(7) 0.0248(8) 0.0209(6) -0.0004(7) 0.0053(5) 0.0004(7)

loop_
_atom_type_symbol
_atom_type_description
_atom_type_scat_dispersion_real
_atom_type_scat_dispersion_imag
_atom_type_scat_source
C C 0.0033 0.0016 'International Tables Vol C Tables 4.2.6.8 and 6.1.1.4'
H H 0.0000 0.0000 'International Tables Vol C Tables 4.2.6.8 and 6.1.1.4'
N N 0.0061 0.0033 'International Tables Vol C Tables 4.2.6.8 and 6.1.1.4'
O O 0.0106 0.0060 'International Tables Vol C Tables 4.2.6.8 and 6.1.1.4'
S S 0.1246 0.1234 'International Tables Vol C Tables 4.2.6.8 and 6.1.1.4'

loop_
_geom_angle_atom_site_label_1
_geom_angle_atom_site_label_2
_geom_angle_atom_site_label_3
_geom_angle
_geom_angle_site_symmetry_1
_geom_angle_site_symmetry_3
_geom_angle_publ_flag
C2 S1 S17 103.10(17) . . ?
C3 C2 S1 116.8(3) . . ?
N4 C3 C2 115.9(4) . . ?
N4 C3 C31 108.8(3) . . ?
C2 C3 C31 106.0(4) . . ?
O32 C31 O33 125.2(5) . . ?
O32 C31 C3 124.0(5) . . ?
O33 C31 C3 110.7(4) . . ?
C31 O33 C34 115.6(4) . . ?
C5 N4 C3 120.5(4) . . ?
O5 C5 N4 124.2(5) . . ?
O5 C5 C6 120.6(5) . . ?
N4 C5 C6 114.8(5) . . ?
N7 C6 C61 110.0(4) . . ?
N7 C6 C5 108.8(4) . . ?
C61 C6 C5 109.2(4) . . ?
C63 C61 C6 109.3(6) . . ?
C63 C61 C62 107.1(6) . . ?
C6 C61 C62 107.7(5) . . ?
C8 N7 C6 123.0(4) . . ?
O8 C8 N7 122.1(5) . . ?
O8 C8 C9 122.2(5) . . ?
N7 C8 C9 115.7(5) . . ?
C93 C9 C8 118.2(4) . . ?
C93 C9 C10 111.4(4) . . ?
C8 C9 C10 108.3(4) . . ?
C93 C9 C91 87.1(3) . . ?
C8 C9 C91 119.1(4) . . ?
C10 C9 C91 111.5(4) . . ?
O10 C10 N11 124.5(4) . . ?
O10 C10 C9 118.0(4) . . ?
N11 C10 C9 117.4(4) . . ?
C10 N11 C12 121.1(4) . . ?
N11 C12 C21 113.4(4) . . ?
N11 C12 C13 105.0(4) . . ?
C21 C12 C13 112.3(4) . . ?
C12 C21 C23 108.8(4) . . ?
C12 C21 C22 111.3(4) . . ?
C23 C21 C22 112.2(4) . . ?
O13 C13 N14 123.4(4) . . ?
O13 C13 C12 120.5(4) . . ?
N14 C13 C12 116.0(4) . . ?
C13 N14 C15 123.9(4) . . ?
N14 C15 C51 112.8(4) . . ?
N14 C15 C16 110.9(3) . . ?
C51 C15 C16 111.1(4) . . ?
O52 C51 O53 121.2(5) . . ?
O52 C51 C15 127.0(4) . . ?
O53 C51 C15 111.7(4) . . ?
C51 O53 C54 116.9(4) . . ?
C15 C16 S17 111.2(3) . . ?
C92 C91 C9 86.3(3) . . ?
C93 C92 C91 88.4(4) . . ?
C92 C93 C9 91.4(4) . . ?
C16 S17 S1 102.30(17) . . ?

loop_
_geom_bond_atom_site_label_1
_geom_bond_atom_site_label_2
_geom_bond_distance
_geom_bond_site_symmetry_2
_geom_bond_publ_flag
S1 C2 1.787(4) . ?
S1 S17 2.0293(19) . ?
C2 C3 1.510(6) . ?
C3 N4 1.445(5) . ?
C3 C31 1.561(6) . ?
C31 O32 1.165(5) . ?
C31 O33 1.337(6) . ?
O33 C34 1.459(6) . ?
N4 C5 1.305(6) . ?
C5 O5 1.220(6) . ?
C5 C6 1.560(6) . ?
C6 N7 1.477(5) . ?
C6 C61 1.551(7) . ?
C61 C63 1.471(8) . ?
C61 C62 1.551(8) . ?
N7 C8 1.297(6) . ?
C8 O8 1.234(6) . ?
C8 C9 1.535(6) . ?
C9 C93 1.503(6) . ?
C9 C10 1.537(6) . ?
C9 C91 1.577(6) . ?
C10 O10 1.253(6) . ?
C10 N11 1.294(5) . ?
N11 C12 1.492(5) . ?
C12 C21 1.510(6) . ?
C12 C13 1.558(6) . ?
C21 C23 1.531(6) . ?
C21 C22 1.534(5) . ?
C13 O13 1.216(5) . ?
C13 N14 1.298(6) . ?
N14 C15 1.439(5) . ?
C15 C51 1.500(6) . ?
C15 C16 1.544(6) . ?
C51 O52 1.231(6) . ?
C51 O53 1.358(5) . ?
O53 C54 1.426(6) . ?
C16 S17 1.842(4) . ?
C91 C92 1.555(7) . ?
C92 C93 1.491(6) . ?

loop_
_geom_torsion_atom_site_label_1
_geom_torsion_atom_site_label_2
_geom_torsion_atom_site_label_3
_geom_torsion_atom_site_label_4
_geom_torsion
_geom_torsion_site_symmetry_1
_geom_torsion_site_symmetry_2
_geom_torsion_site_symmetry_3
_geom_torsion_site_symmetry_4
_geom_torsion_publ_flag
S17 S1 C2 C3 -59.3(4) . . . . ?
S1 C2 C3 N4 -64.5(5) . . . . ?
S1 C2 C3 C31 174.7(3) . . . . ?
N4 C3 C31 O32 -28.7(7) . . . . ?
C2 C3 C31 O32 96.6(6) . . . . ?
N4 C3 C31 O33 149.8(4) . . . . ?
C2 C3 C31 O33 -84.9(5) . . . . ?
O32 C31 O33 C34 -0.6(8) . . . . ?
C3 C31 O33 C34 -179.1(4) . . . . ?
C2 C3 N4 C5 164.7(4) . . . . ?
C31 C3 N4 C5 -76.0(5) . . . . ?
C3 N4 C5 O5 -1.1(8) . . . . ?
C3 N4 C5 C6 171.9(4) . . . . ?
O5 C5 C6 N7 -69.3(6) . . . . ?
N4 C5 C6 N7 117.3(4) . . . . ?
O5 C5 C6 C61 50.8(7) . . . . ?
N4 C5 C6 C61 -122.5(5) . . . . ?
N7 C6 C61 C63 -58.3(7) . . . . ?
C5 C6 C61 C63 -177.7(5) . . . . ?
N7 C6 C61 C62 -174.3(5) . . . . ?
C5 C6 C61 C62 66.3(7) . . . . ?
C61 C6 N7 C8 102.6(5) . . . . ?
C5 C6 N7 C8 -137.7(5) . . . . ?
C6 N7 C8 O8 13.3(7) . . . . ?
C6 N7 C8 C9 -169.3(4) . . . . ?
O8 C8 C9 C93 -134.0(5) . . . . ?
N7 C8 C9 C93 48.5(6) . . . . ?
O8 C8 C9 C10 98.2(5) . . . . ?
N7 C8 C9 C10 -79.3(5) . . . . ?
O8 C8 C9 C91 -30.6(7) . . . . ?
N7 C8 C9 C91 152.0(4) . . . . ?
C93 C9 C10 O10 -21.9(6) . . . . ?
C8 C9 C10 O10 109.6(5) . . . . ?
C91 C9 C10 O10 -117.5(4) . . . . ?
C93 C9 C10 N11 159.6(4) . . . . ?
C8 C9 C10 N11 -68.8(5) . . . . ?
C91 C9 C10 N11 64.1(5) . . . . ?
O10 C10 N11 C12 3.8(6) . . . . ?
C9 C10 N11 C12 -177.9(3) . . . . ?
C10 N11 C12 C21 139.0(4) . . . . ?
C10 N11 C12 C13 -98.0(5) . . . . ?
N11 C12 C21 C23 -175.8(4) . . . . ?
C13 C12 C21 C23 65.3(5) . . . . ?
N11 C12 C21 C22 -51.7(5) . . . . ?
C13 C12 C21 C22 -170.5(4) . . . . ?
N11 C12 C13 O13 -87.0(5) . . . . ?
C21 C12 C13 O13 36.7(6) . . . . ?
N11 C12 C13 N14 98.1(5) . . . . ?
C21 C12 C13 N14 -138.2(4) . . . . ?
O13 C13 N14 C15 0.6(7) . . . . ?
C12 C13 N14 C15 175.3(4) . . . . ?
C13 N14 C15 C51 -131.7(5) . . . . ?
C13 N14 C15 C16 103.1(5) . . . . ?
N14 C15 C51 O52 -143.2(5) . . . . ?
C16 C15 C51 O52 -18.1(7) . . . . ?
N14 C15 C51 O53 40.5(6) . . . . ?
C16 C15 C51 O53 165.6(4) . . . . ?
O52 C51 O53 C54 2.9(7) . . . . ?
C15 C51 O53 C54 179.5(4) . . . . ?
N14 C15 C16 S17 -161.8(3) . . . . ?
C51 C15 C16 S17 72.0(4) . . . . ?
C93 C9 C91 C92 -19.0(4) . . . . ?
C8 C9 C91 C92 -139.9(5) . . . . ?
C10 C9 C91 C92 92.8(4) . . . . ?
C9 C91 C92 C93 19.2(4) . . . . ?
C91 C92 C93 C9 -20.1(4) . . . . ?
C8 C9 C93 C92 141.6(4) . . . . ?
C10 C9 C93 C92 -92.1(4) . . . . ?
C91 C9 C93 C92 19.9(4) . . . . ?
C15 C16 S17 S1 103.9(3) . . . . ?
C2 S1 S17 C16 99.2(2) . . . . ?

loop_
_cod_related_entry_id
_cod_related_entry_database
_cod_related_entry_code
1 ChemSpider 30653549
